data_4034666
loop_
_publ_author_name
'Zhang, Yan-Ping'
'You, Yong'
'Zhao, Jian-Qiang'
'Zhang, Xiao-Mei'
'Xu, Xiao-Ying'
'Yuan, Wei-Cheng'

_publ_section_title
;
 Chiral Bifunctional Amine-Squaramide-Catalyzed Highly Diastereo- and
 Enantioselective Michael/Aldol Cascade Reaction of 2-Mercaptobenzaldehyde
 and \a,\b-Unsaturated 7-Azaindoline Amides.
;
_journal_issue 12
_journal_name_full 'The Journal of organic chemistry'
_journal_page_first 7984
_journal_page_last 7994
_journal_paper_doi 10.1021/acs.joc.9b00837
_journal_volume 84
_journal_year 2019
_chemical_absolute_configuration ad
_chemical_formula_sum 'C24 H22 N2 O3 S'
_chemical_formula_weight 418.49
_space_group_crystal_system monoclinic
_space_group_IT_number 4
_space_group_name_Hall 'P 2yb'
_space_group_name_H-M_alt 'P 1 21 1'
_atom_sites_solution_hydrogens geom
_audit_creation_method SHELXL-2013
_cell_angle_alpha 90
_cell_angle_beta 109.590(4)
_cell_angle_gamma 90
_cell_formula_units_Z 2
_cell_length_a 7.3559(3)
_cell_length_b 15.3767(4)
_cell_length_c 9.9606(4)
_cell_measurement_reflns_used 10158
_cell_measurement_temperature 290(2)
_cell_measurement_theta_max 28.6790
_cell_measurement_theta_min 3.9980
_cell_volume 1061.42(7)
_computing_cell_refinement 'CrysAlisPro (Rigaku OD, 2015)'
_computing_data_collection 'CrysAlisPro (Rigaku OD, 2015)'
_computing_data_reduction 'CrysAlisPro (Rigaku OD, 2015)'
_computing_molecular_graphics 'Ortep-3 (L. J. Farrugia, 2001)'
_computing_publication_material SHELXL-97
_computing_structure_refinement 'SHELXL-97 (Sheldrick, 1997)'
_computing_structure_solution 'SHELXS-2013 (Sheldrick, 1997)'
_diffrn_ambient_temperature 290(2)
_diffrn_detector_area_resol_mean 5.2169
_diffrn_measured_fraction_theta_full 0.997
_diffrn_measured_fraction_theta_max 0.948
_diffrn_measurement_device_type 'SuperNova, Dual, Cu at zero, AtlasS2'
_diffrn_measurement_method '\w scans'
_diffrn_radiation_type MoK\a
_diffrn_radiation_wavelength 0.71073
_diffrn_reflns_av_R_equivalents 0.0296
_diffrn_reflns_av_unetI/netI 0.0248
_diffrn_reflns_Laue_measured_fraction_full 0.997
_diffrn_reflns_Laue_measured_fraction_max 0.948
_diffrn_reflns_limit_h_max 10
_diffrn_reflns_limit_h_min -9
_diffrn_reflns_limit_k_max 20
_diffrn_reflns_limit_k_min -20
_diffrn_reflns_limit_l_max 13
_diffrn_reflns_limit_l_min -13
_diffrn_reflns_number 23861
_diffrn_reflns_point_group_measured_fraction_full 0.998
_diffrn_reflns_point_group_measured_fraction_max 0.910
_diffrn_reflns_theta_full 25.242
_diffrn_reflns_theta_max 29.491
_diffrn_reflns_theta_min 3.291
_diffrn_source 'micro-focus sealed X-ray tube'
_exptl_absorpt_coefficient_mu 0.181
_exptl_absorpt_correction_T_max 1.00000
_exptl_absorpt_correction_T_min 0.74923
_exptl_absorpt_correction_type multi-scan
_exptl_absorpt_process_details
;
CrysAlisPro 1.171.38.46 (Rigaku Oxford Diffraction, 2015)
Empirical absorption correction using spherical harmonics,
 implemented in SCALE3 ABSPACK scaling algorithm.
;
_exptl_crystal_density_diffrn 1.309
_exptl_crystal_description block
_exptl_crystal_F_000 440
_exptl_crystal_size_max 0.230
_exptl_crystal_size_mid 0.220
_exptl_crystal_size_min 0.180
_refine_diff_density_max 0.137
_refine_diff_density_min -0.188
_refine_diff_density_rms 0.031
_refine_ls_abs_structure_details
;
 Flack x determined using 1919 quotients [(I+)-(I-)]/[(I+)+(I-)]
 (Parsons and Flack (2004), Acta Cryst. A60, s61).
;
_refine_ls_abs_structure_Flack -0.01(2)
_refine_ls_extinction_method none
_refine_ls_goodness_of_fit_ref 1.022
_refine_ls_hydrogen_treatment constr
_refine_ls_matrix_type full
_refine_ls_number_parameters 273
_refine_ls_number_reflns 5377
_refine_ls_number_restraints 1
_refine_ls_restrained_S_all 1.022
_refine_ls_R_factor_all 0.0468
_refine_ls_R_factor_gt 0.0370
_refine_ls_shift/su_max 0.000
_refine_ls_shift/su_mean 0.000
_refine_ls_structure_factor_coef Fsqd
_refine_ls_weighting_details 'w=1/[\s^2^(Fo^2^)+(0.0429P)^2^+0.1045P] where P=(Fo^2^+2Fc^2^)/3'
_refine_ls_weighting_scheme calc
_refine_ls_wR_factor_gt 0.0835
_refine_ls_wR_factor_ref 0.0886
_reflns_Friedel_coverage 0.854
_reflns_Friedel_fraction_full 0.998
_reflns_Friedel_fraction_max 0.869
_reflns_number_gt 4594
_reflns_number_total 5377
_reflns_threshold_expression 'I > 2\s(I)'
_cod_data_source_file jo9b00837_si_002.cif
_cod_data_source_block shelxl
_cod_original_sg_symbol_H-M 'P 21'
_cod_database_code 4034666
_shelx_space_group_comment
;
The symmetry employed for this shelxl refinement is uniquely defined
by the following loop, which should always be used as a source of
symmetry information in preference to the above space-group names.
They are only intended as comments.
;
_shelx_estimated_absorpt_t_min 0.960
_shelx_estimated_absorpt_t_max 0.968
_shelxl_version_number 2013-4

loop_
_space_group_symop_operation_xyz
'x, y, z'
'-x, y+1/2, -z'

loop_
_atom_site_label
_atom_site_type_symbol
_atom_site_fract_x
_atom_site_fract_y
_atom_site_fract_z
_atom_site_U_iso_or_equiv
_atom_site_adp_type
_atom_site_occupancy
_atom_site_site_symmetry_order
_atom_site_calc_flag
_atom_site_refinement_flags_posn
_atom_site_refinement_flags_adp
S1 S 0.35896(10) 0.35986(4) 0.09177(6) 0.05291(17) Uani 1 1 d . .
O3 O -0.0182(3) 0.31984(15) 0.5710(2) 0.0636(5) Uani 1 1 d . .
N1 N 0.4777(3) 0.63626(13) 0.3902(2) 0.0495(5) Uani 1 1 d . .
O1 O 0.6145(3) 0.62888(11) 0.1070(2) 0.0650(5) Uani 1 1 d . .
H1 H 0.7025 0.6161 0.1802 0.097 Uiso 1 1 calc R U
O2 O 0.2027(3) 0.63420(14) 0.2043(2) 0.0715(6) Uani 1 1 d . .
C6 C 0.5518(3) 0.48726(15) -0.0082(2) 0.0422(5) Uani 1 1 d . .
N2 N 0.7980(3) 0.58627(16) 0.4163(3) 0.0639(6) Uani 1 1 d . .
C10 C 0.2030(3) 0.42633(15) 0.2738(2) 0.0426(5) Uani 1 1 d . .
C1 C 0.5060(3) 0.39999(16) -0.0020(2) 0.0425(5) Uani 1 1 d . .
C15 C 0.0637(3) 0.35560(19) 0.4796(2) 0.0461(5) Uani 1 1 d . .
C16 C 0.3632(4) 0.60437(16) 0.2629(3) 0.0494(6) Uani 1 1 d . .
C23 C 0.6723(4) 0.62046(14) 0.4697(3) 0.0485(6) Uani 1 1 d . .
C19 C 0.7126(4) 0.65146(17) 0.6086(3) 0.0570(6) Uani 1 1 d . .
C9 C 0.2738(3) 0.45794(15) 0.1558(2) 0.0443(5) Uani 1 1 d . .
H9 H 0.1636 0.4814 0.0784 0.053 Uiso 1 1 calc R U
C13 C 0.2537(3) 0.38194(16) 0.5165(2) 0.0457(5) Uani 1 1 d . .
H13 H 0.3360 0.3764 0.6101 0.055 Uiso 1 1 calc R U
C8 C 0.4329(3) 0.52648(15) 0.1981(2) 0.0419(5) Uani 1 1 d . .
H8 H 0.5491 0.5020 0.2683 0.050 Uiso 1 1 calc R U
C7 C 0.4807(4) 0.55909(15) 0.0673(3) 0.0475(5) Uani 1 1 d . .
H7 H 0.3611 0.5822 -0.0009 0.057 Uiso 1 1 calc R U
C24 C 0.1035(4) 0.3020(2) 0.7113(3) 0.0662(8) Uani 1 1 d . .
H24A H 0.2156 0.2711 0.7085 0.099 Uiso 1 1 calc R U
H24B H 0.0353 0.2671 0.7587 0.099 Uiso 1 1 calc R U
H24C H 0.1425 0.3556 0.7621 0.099 Uiso 1 1 calc R U
C14 C 0.3218(3) 0.41664(17) 0.4138(2) 0.0443(5) Uani 1 1 d . .
H14 H 0.4503 0.4338 0.4397 0.053 Uiso 1 1 calc R U
C4 C 0.7423(4) 0.4474(2) -0.1552(3) 0.0605(7) Uani 1 1 d . .
H4 H 0.8188 0.4638 -0.2087 0.073 Uiso 1 1 calc R U
C11 C 0.0110(3) 0.40066(19) 0.2393(3) 0.0519(6) Uani 1 1 d . .
H11 H -0.0724 0.4072 0.1462 0.062 Uiso 1 1 calc R U
C17 C 0.3980(4) 0.69752(18) 0.4708(3) 0.0584(6) Uani 1 1 d . .
H17A H 0.2669 0.6819 0.4623 0.070 Uiso 1 1 calc R U
H17B H 0.3990 0.7566 0.4370 0.070 Uiso 1 1 calc R U
C5 C 0.6713(4) 0.50973(18) -0.0861(3) 0.0542(6) Uani 1 1 d . .
H5 H 0.7037 0.5678 -0.0914 0.065 Uiso 1 1 calc R U
C2 C 0.5824(4) 0.33740(16) -0.0690(3) 0.0511(6) Uani 1 1 d . .
H2 H 0.5537 0.2790 -0.0624 0.061 Uiso 1 1 calc R U
C12 C -0.0578(3) 0.3659(2) 0.3400(3) 0.0552(6) Uani 1 1 d . .
H12 H -0.1864 0.3492 0.3145 0.066 Uiso 1 1 calc R U
C3 C 0.6997(4) 0.3612(2) -0.1449(3) 0.0589(6) Uani 1 1 d . .
H3 H 0.7502 0.3190 -0.1893 0.071 Uiso 1 1 calc R U
C20 C 0.8978(5) 0.6430(3) 0.6996(4) 0.0789(10) Uani 1 1 d . .
H20 H 0.9329 0.6627 0.7932 0.095 Uiso 1 1 calc R U
C22 C 0.9793(4) 0.5772(2) 0.5099(4) 0.0766(9) Uani 1 1 d . .
H22 H 1.0722 0.5514 0.4784 0.092 Uiso 1 1 calc R U
C21 C 1.0322(5) 0.6041(3) 0.6486(4) 0.0846(11) Uani 1 1 d . .
H21 H 1.1586 0.5964 0.7090 0.102 Uiso 1 1 calc R U
C18 C 0.5322(5) 0.6883(2) 0.6235(3) 0.0714(8) Uani 1 1 d . .
H18A H 0.5568 0.7443 0.6711 0.086 Uiso 1 1 calc R U
H18B H 0.4784 0.6492 0.6768 0.086 Uiso 1 1 calc R U

loop_
_atom_site_aniso_label
_atom_site_aniso_U_11
_atom_site_aniso_U_22
_atom_site_aniso_U_33
_atom_site_aniso_U_23
_atom_site_aniso_U_13
_atom_site_aniso_U_12
S1 0.0750(4) 0.0404(3) 0.0486(3) -0.0073(3) 0.0277(3) -0.0105(3)
O3 0.0455(9) 0.0872(14) 0.0585(11) 0.0107(10) 0.0179(8) -0.0105(9)
N1 0.0574(12) 0.0413(10) 0.0538(12) -0.0080(9) 0.0238(10) 0.0061(9)
O1 0.0954(15) 0.0336(8) 0.0753(14) -0.0014(8) 0.0409(12) -0.0077(9)
O2 0.0706(13) 0.0638(12) 0.0721(13) -0.0020(10) 0.0131(10) 0.0291(11)
C6 0.0500(12) 0.0408(11) 0.0324(11) 0.0042(9) 0.0089(9) 0.0038(9)
N2 0.0524(13) 0.0538(14) 0.0873(18) -0.0212(12) 0.0259(12) -0.0055(10)
C10 0.0394(11) 0.0459(12) 0.0389(11) 0.0000(10) 0.0084(9) 0.0037(9)
C1 0.0464(12) 0.0445(12) 0.0317(10) -0.0034(9) 0.0068(8) -0.0023(10)
C15 0.0391(11) 0.0528(13) 0.0470(12) -0.0010(12) 0.0153(9) -0.0011(11)
C16 0.0594(15) 0.0383(12) 0.0532(14) 0.0030(10) 0.0224(12) 0.0104(11)
C23 0.0590(14) 0.0306(11) 0.0584(15) -0.0045(10) 0.0230(12) -0.0069(10)
C19 0.0713(17) 0.0489(14) 0.0545(15) -0.0001(12) 0.0259(13) -0.0147(13)
C9 0.0468(13) 0.0453(12) 0.0377(11) 0.0011(10) 0.0098(10) 0.0051(10)
C13 0.0380(11) 0.0578(15) 0.0369(11) 0.0004(10) 0.0066(9) 0.0016(10)
C8 0.0490(12) 0.0364(11) 0.0396(12) 0.0008(9) 0.0138(10) 0.0063(9)
C7 0.0609(15) 0.0362(11) 0.0458(13) 0.0051(10) 0.0184(11) 0.0059(10)
C24 0.0602(16) 0.086(2) 0.0562(16) 0.0129(15) 0.0245(13) -0.0048(15)
C14 0.0306(10) 0.0556(14) 0.0430(12) -0.0008(10) 0.0072(9) -0.0012(10)
C4 0.0657(16) 0.0708(18) 0.0508(14) -0.0041(13) 0.0273(13) -0.0038(14)
C11 0.0394(12) 0.0647(16) 0.0424(12) 0.0013(11) 0.0018(10) -0.0008(11)
C17 0.0775(17) 0.0435(13) 0.0645(16) -0.0064(12) 0.0372(14) 0.0096(13)
C5 0.0671(16) 0.0505(14) 0.0466(14) 0.0058(11) 0.0213(12) -0.0006(12)
C2 0.0545(14) 0.0456(14) 0.0476(13) -0.0138(10) 0.0099(11) -0.0048(10)
C12 0.0334(10) 0.0678(16) 0.0581(14) 0.0007(14) 0.0071(10) -0.0061(12)
C3 0.0583(14) 0.0670(16) 0.0517(14) -0.0195(14) 0.0189(12) 0.0002(15)
C20 0.083(2) 0.088(2) 0.0603(18) 0.0009(17) 0.0167(16) -0.0348(19)
C22 0.0500(16) 0.0654(19) 0.111(3) -0.0108(18) 0.0219(17) -0.0093(14)
C21 0.0571(19) 0.092(3) 0.094(3) 0.009(2) 0.0110(18) -0.0211(17)
C18 0.098(2) 0.0682(18) 0.0581(16) -0.0105(15) 0.0398(16) -0.0010(17)

loop_
_atom_type_symbol
_atom_type_description
_atom_type_scat_dispersion_real
_atom_type_scat_dispersion_imag
_atom_type_scat_source
C C 0.0033 0.0016 'International Tables Vol C Tables 4.2.6.8 and 6.1.1.4'
H H 0.0000 0.0000 'International Tables Vol C Tables 4.2.6.8 and 6.1.1.4'
N N 0.0061 0.0033 'International Tables Vol C Tables 4.2.6.8 and 6.1.1.4'
O O 0.0106 0.0060 'International Tables Vol C Tables 4.2.6.8 and 6.1.1.4'
S S 0.1246 0.1234 'International Tables Vol C Tables 4.2.6.8 and 6.1.1.4'

loop_
_geom_angle_atom_site_label_1
_geom_angle_atom_site_label_2
_geom_angle_atom_site_label_3
_geom_angle
C1 S1 C9 103.84(11)
C15 O3 C24 117.63(19)
C16 N1 C23 131.3(2)
C16 N1 C17 120.2(2)
C23 N1 C17 108.5(2)
C7 O1 H1 109.5
C1 C6 C5 118.0(2)
C1 C6 C7 123.3(2)
C5 C6 C7 118.6(2)
C23 N2 C22 115.2(3)
C14 C10 C11 117.6(2)
C14 C10 C9 123.4(2)
C11 C10 C9 118.9(2)
C6 C1 C2 120.2(2)
C6 C1 S1 124.25(18)
C2 C1 S1 115.48(19)
O3 C15 C13 125.0(2)
O3 C15 C12 115.8(2)
C13 C15 C12 119.2(2)
O2 C16 N1 120.6(2)
O2 C16 C8 120.1(2)
N1 C16 C8 119.1(2)
N2 C23 C19 126.1(3)
N2 C23 N1 124.1(2)
C19 C23 N1 109.7(2)
C20 C19 C23 117.2(3)
C20 C19 C18 133.7(3)
C23 C19 C18 109.1(3)
C10 C9 C8 115.99(19)
C10 C9 S1 104.64(16)
C8 C9 S1 110.20(16)
C10 C9 H9 108.6
C8 C9 H9 108.6
S1 C9 H9 108.6
C15 C13 C14 120.0(2)
C15 C13 H13 120.0
C14 C13 H13 120.0
C9 C8 C16 108.86(19)
C9 C8 C7 111.25(19)
C16 C8 C7 107.78(18)
C9 C8 H8 109.6
C16 C8 H8 109.6
C7 C8 H8 109.6
O1 C7 C6 111.4(2)
O1 C7 C8 110.1(2)
C6 C7 C8 113.22(18)
O1 C7 H7 107.3
C6 C7 H7 107.3
C8 C7 H7 107.3
O3 C24 H24A 109.5
O3 C24 H24B 109.5
H24A C24 H24B 109.5
O3 C24 H24C 109.5
H24A C24 H24C 109.5
H24B C24 H24C 109.5
C10 C14 C13 121.5(2)
C10 C14 H14 119.3
C13 C14 H14 119.3
C3 C4 C5 119.9(3)
C3 C4 H4 120.1
C5 C4 H4 120.1
C12 C11 C10 121.4(2)
C12 C11 H11 119.3
C10 C11 H11 119.3
N1 C17 C18 104.0(2)
N1 C17 H17A 111.0
C18 C17 H17A 111.0
N1 C17 H17B 111.0
C18 C17 H17B 111.0
H17A C17 H17B 109.0
C4 C5 C6 121.3(3)
C4 C5 H5 119.4
C6 C5 H5 119.4
C3 C2 C1 120.6(3)
C3 C2 H2 119.7
C1 C2 H2 119.7
C11 C12 C15 120.3(2)
C11 C12 H12 119.8
C15 C12 H12 119.8
C2 C3 C4 119.9(2)
C2 C3 H3 120.0
C4 C3 H3 120.0
C19 C20 C21 118.2(3)
C19 C20 H20 120.9
C21 C20 H20 120.9
N2 C22 C21 123.0(3)
N2 C22 H22 118.5
C21 C22 H22 118.5
C22 C21 C20 120.2(3)
C22 C21 H21 119.9
C20 C21 H21 119.9
C19 C18 C17 103.7(2)
C19 C18 H18A 111.0
C17 C18 H18A 111.0
C19 C18 H18B 111.0
C17 C18 H18B 111.0
H18A C18 H18B 109.0

loop_
_geom_bond_atom_site_label_1
_geom_bond_atom_site_label_2
_geom_bond_distance
S1 C1 1.761(2)
S1 C9 1.828(2)
O3 C15 1.364(3)
O3 C24 1.411(4)
N1 C16 1.357(3)
N1 C23 1.406(3)
N1 C17 1.480(3)
O1 C7 1.420(3)
O1 H1 0.8200
O2 C16 1.218(3)
C6 C1 1.390(3)
C6 C5 1.397(4)
C6 C7 1.524(3)
N2 C23 1.321(3)
N2 C22 1.354(4)
C10 C14 1.384(3)
C10 C11 1.394(3)
C10 C9 1.516(3)
C1 C2 1.392(3)
C15 C13 1.382(3)
C15 C12 1.386(3)
C16 C8 1.528(3)
C23 C19 1.397(4)
C19 C20 1.367(5)
C19 C18 1.495(4)
C9 C8 1.526(3)
C9 H9 0.9800
C13 C14 1.388(3)
C13 H13 0.9300
C8 C7 1.542(3)
C8 H8 0.9800
C7 H7 0.9800
C24 H24A 0.9600
C24 H24B 0.9600
C24 H24C 0.9600
C14 H14 0.9300
C4 C3 1.374(5)
C4 C5 1.381(4)
C4 H4 0.9300
C11 C12 1.374(4)
C11 H11 0.9300
C17 C18 1.517(4)
C17 H17A 0.9700
C17 H17B 0.9700
C5 H5 0.9300
C2 C3 1.374(4)
C2 H2 0.9300
C12 H12 0.9300
C3 H3 0.9300
C20 C21 1.389(5)
C20 H20 0.9300
C22 C21 1.369(5)
C22 H22 0.9300
C21 H21 0.9300
C18 H18A 0.9700
C18 H18B 0.9700

loop_
_geom_hbond_atom_site_label_D
_geom_hbond_atom_site_label_H
_geom_hbond_atom_site_label_A
_geom_hbond_distance_DH
_geom_hbond_distance_HA
_geom_hbond_distance_DA
_geom_hbond_angle_DHA
O1 H1 N2 0.82 2.26 2.993(4) 148.2

loop_
_geom_torsion_atom_site_label_1
_geom_torsion_atom_site_label_2
_geom_torsion_atom_site_label_3
_geom_torsion_atom_site_label_4
_geom_torsion
C5 C6 C1 C2 1.6(3)
C7 C6 C1 C2 -177.4(2)
C5 C6 C1 S1 179.62(19)
C7 C6 C1 S1 0.6(3)
C9 S1 C1 C6 5.1(2)
C9 S1 C1 C2 -176.75(17)
C24 O3 C15 C13 -5.3(4)
C24 O3 C15 C12 175.2(3)
C23 N1 C16 O2 -171.6(3)
C17 N1 C16 O2 10.0(4)
C23 N1 C16 C8 12.4(4)
C17 N1 C16 C8 -166.1(2)
C22 N2 C23 C19 3.7(4)
C22 N2 C23 N1 179.2(2)
C16 N1 C23 N2 18.3(4)
C17 N1 C23 N2 -163.2(2)
C16 N1 C23 C19 -165.6(2)
C17 N1 C23 C19 13.0(3)
N2 C23 C19 C20 -2.5(4)
N1 C23 C19 C20 -178.6(2)
N2 C23 C19 C18 177.5(3)
N1 C23 C19 C18 1.5(3)
C14 C10 C9 C8 -35.3(3)
C11 C10 C9 C8 148.6(2)
C14 C10 C9 S1 86.4(2)
C11 C10 C9 S1 -89.7(2)
C1 S1 C9 C10 -162.23(15)
C1 S1 C9 C8 -36.87(18)
O3 C15 C13 C14 179.3(3)
C12 C15 C13 C14 -1.2(4)
C10 C9 C8 C16 -56.6(3)
S1 C9 C8 C16 -175.19(16)
C10 C9 C8 C7 -175.20(19)
S1 C9 C8 C7 66.2(2)
O2 C16 C8 C9 -46.3(3)
N1 C16 C8 C9 129.7(2)
O2 C16 C8 C7 74.4(3)
N1 C16 C8 C7 -109.5(2)
C1 C6 C7 O1 149.8(2)
C5 C6 C7 O1 -29.2(3)
C1 C6 C7 C8 25.1(3)
C5 C6 C7 C8 -153.9(2)
C9 C8 C7 O1 174.04(19)
C16 C8 C7 O1 54.8(2)
C9 C8 C7 C6 -60.5(3)
C16 C8 C7 C6 -179.8(2)
C11 C10 C14 C13 0.6(4)
C9 C10 C14 C13 -175.6(2)
C15 C13 C14 C10 0.5(4)
C14 C10 C11 C12 -0.8(4)
C9 C10 C11 C12 175.5(2)
C16 N1 C17 C18 157.2(2)
C23 N1 C17 C18 -21.6(3)
C3 C4 C5 C6 -1.7(4)
C1 C6 C5 C4 0.1(4)
C7 C6 C5 C4 179.1(2)
C6 C1 C2 C3 -1.6(3)
S1 C1 C2 C3 -179.8(2)
C10 C11 C12 C15 0.1(4)
O3 C15 C12 C11 -179.5(3)
C13 C15 C12 C11 1.0(4)
C1 C2 C3 C4 -0.1(4)
C5 C4 C3 C2 1.7(4)
C23 C19 C20 C21 -0.3(4)
C18 C19 C20 C21 179.7(3)
C23 N2 C22 C21 -2.3(5)
N2 C22 C21 C20 -0.1(5)
C19 C20 C21 C22 1.4(5)
C20 C19 C18 C17 165.4(3)
C23 C19 C18 C17 -14.7(3)
N1 C17 C18 C19 21.4(3)
